data_7028752
loop_
_publ_author_name
'Wiedemann, Dennis'
'Grohmann, Andreas'

_publ_section_title
;
 Bulk spin-crossover in the complex [FeL(NCS)2] of a
 tris(pyridyl)ethane-derived N4-ligand-a temperature-dependent
 crystallographic study.
;
_journal_issue 6
_journal_name_full 'Dalton transactions (Cambridge, England : 2003)'
_journal_page_first 2406
_journal_page_last 2417
_journal_paper_doi 10.1039/c3dt53070a
_journal_volume 43
_journal_year 2014
_chemical_formula_iupac '[Fe (C20 H22 N4) Cl2](P F6)'
_chemical_formula_moiety 'C20 H22 Cl2 Fe N4 1+, F6 P 1-'
_chemical_formula_sum 'C20 H22 Cl2 F6 Fe N4 P'
_chemical_formula_weight 590.14
_chemical_name_systematic
;dichlorido(1-{6-[1,1-di(pyridin-2-yl)ethyl]pyridin-2-yl}-
        N,N-dimethylmethanamine)iron(III) hexafluorophosphate
;
_space_group_IT_number 2
_symmetry_cell_setting triclinic
_symmetry_Int_Tables_number 2
_symmetry_space_group_name_Hall '-P 1'
_symmetry_space_group_name_H-M 'P -1'
_atom_sites_solution_hydrogens difmap
_atom_sites_solution_primary heavy
_atom_sites_solution_secondary difmap
_audit_creation_date 2013-09-13T18:33:41-00:00
_audit_creation_method 'WinGX routine CIF_UPDATE'
_cell_angle_alpha 92.040(5)
_cell_angle_beta 106.526(5)
_cell_angle_gamma 93.255(5)
_cell_formula_units_Z 2
_cell_length_a 8.9533(5)
_cell_length_b 10.8208(7)
_cell_length_c 12.7219(7)
_cell_measurement_reflns_used 3783
_cell_measurement_temperature 150.00(10)
_cell_measurement_theta_max 32.3926
_cell_measurement_theta_min 3.3389
_cell_volume 1177.98(12)
_computing_cell_refinement
;
        CrysAlisPro, Agilent Technologies,
        Version 1.171.35.11 (release 16-05-2011 CrysAlis171 .NET)
        (compiled May 16 2011,17:55:39)
;
_computing_data_collection
;
        CrysAlisPro, Agilent Technologies,
        Version 1.171.35.11 (release 16-05-2011 CrysAlis171 .NET)
        (compiled May 16 2011,17:55:39)
;
_computing_data_reduction
;
        CrysAlisPro, Agilent Technologies,
        Version 1.171.35.11 (release 16-05-2011 CrysAlis171 .NET)
        (compiled May 16 2011,17:55:39)
;
_computing_molecular_graphics 'Ortep-3 for Windows (Farrugia, 1997)'
_computing_publication_material 'SHELXL-97 (Sheldrick, 2008)'
_computing_structure_refinement 'SHELXL-97 (Sheldrick, 2008)'
_computing_structure_solution 'SHELXS-97 (Sheldrick, 2008)'
_diffrn_ambient_environment N~2~
_diffrn_ambient_temperature 150.00(10)
_diffrn_detector 'CCD plate'
_diffrn_detector_area_resol_mean 16.3031
_diffrn_detector_type 'Agilent Sapphire 3'
_diffrn_measured_fraction_theta_full 0.998
_diffrn_measured_fraction_theta_max 0.998
_diffrn_measurement_device '\k-geometry diffractometer'
_diffrn_measurement_device_type 'Agilent Xcalibur'
_diffrn_measurement_method '\w scans'
_diffrn_measurement_specimen_support 'glass capillary'
_diffrn_radiation_monochromator graphite
_diffrn_radiation_probe x-ray
_diffrn_radiation_type MoK\a
_diffrn_radiation_wavelength 0.71073
_diffrn_reflns_av_R_equivalents 0.0259
_diffrn_reflns_av_unetI/netI 0.039
_diffrn_reflns_limit_h_max 9
_diffrn_reflns_limit_h_min -11
_diffrn_reflns_limit_k_max 12
_diffrn_reflns_limit_k_min -13
_diffrn_reflns_limit_l_max 15
_diffrn_reflns_limit_l_min -15
_diffrn_reflns_number 9564
_diffrn_reflns_theta_full 26
_diffrn_reflns_theta_max 26
_diffrn_reflns_theta_min 3.35
_diffrn_source 'fine-focus sealed tube'
_diffrn_source_type 'Agilent Enhance'
_diffrn_standards_number 0
_exptl_absorpt_coefficient_mu 1
_exptl_absorpt_correction_T_max 1
_exptl_absorpt_correction_T_min 0.78828
_exptl_absorpt_correction_type multi-scan
_exptl_absorpt_process_details
;
        CrysAlisPro, Agilent Technologies,
        Version 1.171.35.11 (release 16-05-2011 CrysAlis171 .NET)
        (compiled May 16 2011,17:55:39)
        Empirical absorption correction using spherical harmonics,
 implemented in SCALE3 ABSPACK scaling algorithm.
;
_exptl_crystal_colour 'pale orange'
_exptl_crystal_density_diffrn 1.664
_exptl_crystal_density_method 'not measured'
_exptl_crystal_description prism
_exptl_crystal_F_000 598
_exptl_crystal_recrystallization_method 'precipitation (vapour diffusion): acetonitrile, diethyl ether, r. t., 2 d'
_exptl_crystal_size_max 0.17
_exptl_crystal_size_mid 0.13
_exptl_crystal_size_min 0.07
_refine_diff_density_max 0.367
_refine_diff_density_min -0.294
_refine_diff_density_rms 0.063
_refine_ls_extinction_method none
_refine_ls_goodness_of_fit_ref 1.064
_refine_ls_hydrogen_treatment constr
_refine_ls_matrix_type full
_refine_ls_number_parameters 365
_refine_ls_number_reflns 4620
_refine_ls_number_restraints 135
_refine_ls_restrained_S_all 1.088
_refine_ls_R_factor_all 0.0454
_refine_ls_R_factor_gt 0.0376
_refine_ls_shift/su_max 0
_refine_ls_shift/su_mean 0
_refine_ls_structure_factor_coef Fsqd
_refine_ls_weighting_details 'calc w=1/[\s^2^(Fo^2^)+(0.0472P)^2^+0.4573P] where P=(Fo^2^+2Fc^2^)/3'
_refine_ls_weighting_scheme calc
_refine_ls_wR_factor_gt 0.0908
_refine_ls_wR_factor_ref 0.095
_reflns_number_gt 4042
_reflns_number_total 4620
_reflns_threshold_expression >2\s(I)
_cod_data_source_file c3dt53070a.txt
_cod_data_source_block compound3
_cod_database_code 7028752
_restr_special_details
;
 Additionally, equal-1,2- and equal-1,3-distance restraints (generated using
 SHELXL-97 SAME intructions with standard weights) have been applied to the
 whole hexafluorophosphate moiety in both orientations of disorder.
;

loop_
_symmetry_equiv_pos_as_xyz
'x, y, z'
'-x, -y, -z'

loop_
_atom_site_label
_atom_site_type_symbol
_atom_site_fract_x
_atom_site_fract_y
_atom_site_fract_z
_atom_site_U_iso_or_equiv
_atom_site_adp_type
_atom_site_occupancy
_atom_site_symmetry_multiplicity
_atom_site_calc_flag
_atom_site_refinement_flags
_atom_site_disorder_assembly
_atom_site_disorder_group
C11 C -0.0360(3) 0.0603(2) 0.15180(19) 0.0231(5) Uani 1 1 d . . .
C12 C -0.1519(3) -0.0027(2) 0.0690(2) 0.0263(6) Uani 1 1 d . . .
H12 H -0.1419 -0.086 0.0473 0.032 Uiso 1 1 calc R . .
C13 C -0.2822(3) 0.0572(2) 0.0186(2) 0.0284(6) Uani 1 1 d . . .
H13 H -0.3613 0.0164 -0.0407 0.034 Uiso 1 1 calc R . .
C14 C -0.2987(3) 0.1775(2) 0.0540(2) 0.0261(6) Uani 1 1 d . . .
H14 H -0.3907 0.2181 0.0217 0.031 Uiso 1 1 calc R . .
C16 C -0.1784(3) 0.2368(2) 0.13735(19) 0.0207(5) Uani 1 1 d . . .
C17 C -0.1877(3) 0.3668(2) 0.1888(2) 0.0233(5) Uani 1 1 d . . .
C18 C -0.3531(3) 0.4101(3) 0.1406(2) 0.0324(6) Uani 1 1 d . . .
H18A H -0.374 0.4169 0.0612 0.049 Uiso 1 1 calc R . .
H18B H -0.3606 0.4912 0.175 0.049 Uiso 1 1 calc R . .
H18C H -0.4298 0.3499 0.1551 0.049 Uiso 1 1 calc R . .
C21 C 0.1964(3) 0.5210(2) 0.1934(2) 0.0302(6) Uani 1 1 d . . .
H21 H 0.303 0.5056 0.2244 0.036 Uiso 1 1 calc R . .
C22 C 0.1613(4) 0.6273(2) 0.1375(2) 0.0375(7) Uani 1 1 d . . .
H22 H 0.2417 0.6844 0.1301 0.045 Uiso 1 1 calc R . .
C23 C 0.0075(4) 0.6483(2) 0.0929(2) 0.0370(7) Uani 1 1 d . . .
H23 H -0.02 0.7197 0.0523 0.044 Uiso 1 1 calc R . .
C24 C -0.1083(3) 0.5658(2) 0.1070(2) 0.0315(6) Uani 1 1 d . . .
H24 H -0.2153 0.5805 0.0768 0.038 Uiso 1 1 calc R . .
C25 C -0.0660(3) 0.4608(2) 0.16579(19) 0.0231(5) Uani 1 1 d . . .
C31 C 0.0312(3) 0.3219(2) 0.4802(2) 0.0247(5) Uani 1 1 d . . .
H31 H 0.134 0.3029 0.5188 0.03 Uiso 1 1 calc R . .
C32 C -0.0728(3) 0.3437(2) 0.5396(2) 0.0297(6) Uani 1 1 d . . .
H32 H -0.0428 0.3393 0.6172 0.036 Uiso 1 1 calc R . .
C33 C -0.2218(3) 0.3722(3) 0.4831(2) 0.0339(6) Uani 1 1 d . . .
H33 H -0.297 0.3862 0.5211 0.041 Uiso 1 1 calc R . .
C34 C -0.2601(3) 0.3803(2) 0.3702(2) 0.0306(6) Uani 1 1 d . . .
H34 H -0.3614 0.4017 0.3307 0.037 Uiso 1 1 calc R . .
C35 C -0.1516(3) 0.3573(2) 0.3150(2) 0.0224(5) Uani 1 1 d . . .
C40 C 0.1097(3) 0.0029(2) 0.2159(2) 0.0263(6) Uani 1 1 d . . .
H40A H 0.0836 -0.0842 0.2291 0.032 Uiso 1 1 calc R . .
H40B H 0.1863 0.0033 0.1731 0.032 Uiso 1 1 calc R . .
C42 C 0.3437(3) 0.0399(3) 0.3694(2) 0.0348(7) Uani 1 1 d . . .
H42A H 0.3446 -0.0496 0.3784 0.052 Uiso 1 1 calc R . .
H42B H 0.3896 0.0841 0.4409 0.052 Uiso 1 1 calc R . .
H42C H 0.4048 0.063 0.3194 0.052 Uiso 1 1 calc R . .
C43 C 0.0892(3) 0.0374(2) 0.3999(2) 0.0311(6) Uani 1 1 d . . .
H43A H -0.0197 0.0574 0.3699 0.047 Uiso 1 1 calc R . .
H43B H 0.1348 0.0827 0.471 0.047 Uiso 1 1 calc R . .
H43C H 0.093 -0.0519 0.4097 0.047 Uiso 1 1 calc R . .
N10 N -0.0472(2) 0.17962(17) 0.18176(15) 0.0193(4) Uani 1 1 d . . .
N20 N 0.0851(2) 0.43804(18) 0.20586(16) 0.0224(4) Uani 1 1 d . . .
N30 N -0.0062(2) 0.32603(18) 0.37010(16) 0.0211(4) Uani 1 1 d . . .
N41 N 0.1792(3) 0.07380(19) 0.32283(16) 0.0246(5) Uani 1 1 d . . .
Cl1 Cl 0.36382(7) 0.35182(6) 0.42039(5) 0.02985(16) Uani 1 1 d . . .
Cl2 Cl 0.28903(8) 0.23961(6) 0.15083(5) 0.02975(16) Uani 1 1 d . . .
Fe1 Fe 0.16240(4) 0.27137(3) 0.28414(3) 0.01917(11) Uani 1 1 d . . .
P1 P 0.36780(9) 0.19222(8) 0.74984(6) 0.03539(19) Uani 1 1 d DU . .
F1A F 0.3692(8) 0.2145(6) 0.8734(5) 0.0439(15) Uani 0.510(11) 1 d PDU A 1
F2A F 0.1928(8) 0.2177(12) 0.7121(5) 0.103(4) Uani 0.510(11) 1 d PDU A 1
F3A F 0.4280(14) 0.3271(4) 0.7442(9) 0.091(3) Uani 0.510(11) 1 d PDU A 1
F4A F 0.5447(6) 0.1528(6) 0.7877(4) 0.0484(16) Uani 0.510(11) 1 d PDU A 1
F5A F 0.3186(10) 0.0465(6) 0.7561(6) 0.075(2) Uani 0.510(11) 1 d PDU A 1
F6A F 0.3684(14) 0.1616(12) 0.6270(6) 0.060(3) Uani 0.510(11) 1 d PDU A 1
F1B F 0.4046(14) 0.2618(12) 0.8699(6) 0.111(4) Uani 0.490(11) 1 d PDU A 2
F2B F 0.1878(9) 0.1754(8) 0.7430(10) 0.093(3) Uani 0.490(11) 1 d PDU A 2
F3B F 0.3278(12) 0.3276(5) 0.7030(5) 0.073(2) Uani 0.490(11) 1 d PDU A 2
F4B F 0.5441(8) 0.2139(11) 0.7572(10) 0.115(4) Uani 0.490(11) 1 d PDU A 2
F5B F 0.3978(12) 0.0657(8) 0.7983(6) 0.085(3) Uani 0.490(11) 1 d PDU A 2
F6B F 0.3306(16) 0.1364(11) 0.6288(7) 0.065(3) Uani 0.490(11) 1 d PDU A 2

loop_
_atom_site_aniso_label
_atom_site_aniso_U_11
_atom_site_aniso_U_22
_atom_site_aniso_U_33
_atom_site_aniso_U_23
_atom_site_aniso_U_13
_atom_site_aniso_U_12
C11 0.0247(14) 0.0253(12) 0.0209(12) 0.0018(9) 0.0092(10) 0.0011(10)
C12 0.0326(15) 0.0248(13) 0.0218(13) -0.0043(10) 0.0098(11) -0.0029(11)
C13 0.0279(15) 0.0334(14) 0.0207(12) -0.0024(10) 0.0045(11) -0.0095(11)
C14 0.0217(14) 0.0311(14) 0.0235(13) 0.0050(10) 0.0032(10) 0.0000(10)
C16 0.0178(13) 0.0223(12) 0.0211(12) 0.0034(9) 0.0048(10) -0.0018(9)
C17 0.0181(13) 0.0234(12) 0.0263(13) 0.0005(10) 0.0025(10) 0.0042(10)
C18 0.0199(14) 0.0350(15) 0.0391(16) 0.0028(12) 0.0021(12) 0.0077(11)
C21 0.0254(15) 0.0315(14) 0.0323(14) 0.0012(11) 0.0077(11) -0.0058(11)
C22 0.0471(19) 0.0273(14) 0.0386(16) 0.0021(12) 0.0150(14) -0.0087(13)
C23 0.052(2) 0.0198(13) 0.0384(16) 0.0071(11) 0.0102(14) 0.0033(12)
C24 0.0328(16) 0.0254(13) 0.0340(15) 0.0022(11) 0.0043(12) 0.0086(11)
C25 0.0237(14) 0.0202(12) 0.0241(12) -0.0003(9) 0.0055(10) 0.0000(10)
C31 0.0201(13) 0.0261(13) 0.0270(13) -0.0003(10) 0.0055(10) 0.0012(10)
C32 0.0310(16) 0.0329(14) 0.0271(14) -0.0026(11) 0.0122(12) 0.0010(11)
C33 0.0286(16) 0.0371(15) 0.0415(16) -0.0049(12) 0.0195(13) 0.0026(12)
C34 0.0200(14) 0.0338(14) 0.0388(16) -0.0003(11) 0.0095(12) 0.0051(11)
C35 0.0172(13) 0.0210(12) 0.0291(13) -0.0008(9) 0.0072(10) 0.0008(9)
C40 0.0299(15) 0.0235(12) 0.0264(13) -0.0009(10) 0.0088(11) 0.0067(10)
C42 0.0292(16) 0.0413(16) 0.0319(15) 0.0024(12) 0.0027(12) 0.0172(13)
C43 0.0371(17) 0.0310(14) 0.0283(14) 0.0063(11) 0.0132(12) 0.0073(12)
N10 0.0160(10) 0.0212(10) 0.0198(10) 0.0010(8) 0.0037(8) 0.0008(8)
N20 0.0200(11) 0.0224(10) 0.0234(10) 0.0017(8) 0.0045(8) -0.0004(8)
N30 0.0175(11) 0.0214(10) 0.0237(10) -0.0011(8) 0.0052(8) 0.0006(8)
N41 0.0234(12) 0.0272(11) 0.0222(11) 0.0012(8) 0.0040(9) 0.0070(9)
Cl1 0.0171(3) 0.0416(4) 0.0274(3) -0.0049(3) 0.0022(3) -0.0005(3)
Cl2 0.0257(4) 0.0371(4) 0.0285(3) -0.0026(3) 0.0123(3) -0.0010(3)
Fe1 0.01378(19) 0.02311(19) 0.01984(19) 0.00052(13) 0.00355(14) 0.00174(13)
P1 0.0291(4) 0.0518(5) 0.0226(4) 0.0030(3) 0.0019(3) 0.0077(3)
F1A 0.037(2) 0.070(3) 0.024(2) -0.0058(19) 0.0102(18) -0.002(2)
F2A 0.047(3) 0.222(10) 0.036(3) -0.003(4) -0.005(2) 0.074(5)
F3A 0.155(7) 0.030(2) 0.116(6) 0.007(3) 0.082(6) 0.015(3)
F4A 0.033(2) 0.070(3) 0.037(2) -0.014(2) 0.0005(17) 0.017(2)
F5A 0.092(5) 0.067(3) 0.071(4) -0.012(3) 0.042(4) -0.042(3)
F6A 0.057(5) 0.105(7) 0.021(3) 0.009(3) 0.013(3) 0.028(4)
F1B 0.136(8) 0.146(8) 0.029(3) -0.028(4) -0.028(4) 0.108(6)
F2B 0.047(4) 0.102(5) 0.137(8) 0.040(4) 0.036(4) 0.006(3)
F3B 0.120(6) 0.036(2) 0.049(3) 0.0011(19) 0.001(3) -0.007(3)
F4B 0.038(3) 0.133(8) 0.164(8) -0.054(6) 0.029(4) -0.027(4)
F5B 0.119(7) 0.085(5) 0.067(4) 0.046(3) 0.037(4) 0.069(4)
F6B 0.091(8) 0.050(3) 0.036(3) -0.014(3) -0.009(3) 0.006(4)

loop_
_atom_type_symbol
_atom_type_description
_atom_type_scat_dispersion_real
_atom_type_scat_dispersion_imag
_atom_type_scat_source
C C 0.0033 0.0016 'International Tables Vol C Tables 4.2.6.8 and 6.1.1.4'
H H 0 0 'International Tables Vol C Tables 4.2.6.8 and 6.1.1.4'
N N 0.0061 0.0033 'International Tables Vol C Tables 4.2.6.8 and 6.1.1.4'
F F 0.0171 0.0103 'International Tables Vol C Tables 4.2.6.8 and 6.1.1.4'
P P 0.1023 0.0942 'International Tables Vol C Tables 4.2.6.8 and 6.1.1.4'
Cl Cl 0.1484 0.1585 'International Tables Vol C Tables 4.2.6.8 and 6.1.1.4'
Fe Fe 0.3463 0.8444 'International Tables Vol C Tables 4.2.6.8 and 6.1.1.4'

loop_
_geom_angle_atom_site_label_1
_geom_angle_atom_site_label_2
_geom_angle_atom_site_label_3
_geom_angle
N10 C11 C12 121.2(2)
N10 C11 C40 115.2(2)
C12 C11 C40 123.5(2)
C13 C12 C11 118.7(2)
C12 C13 C14 120.2(2)
C16 C14 C13 118.7(2)
N10 C16 C14 120.5(2)
N10 C16 C17 116.1(2)
C14 C16 C17 123.4(2)
C18 C17 C16 109.2(2)
C18 C17 C25 109.8(2)
C16 C17 C25 110.8(2)
C18 C17 C35 110.2(2)
C16 C17 C35 108.25(19)
C25 C17 C35 108.56(19)
N20 C21 C22 122.5(3)
C23 C22 C21 118.3(3)
C22 C23 C24 120.1(3)
C23 C24 C25 119.2(3)
N20 C25 C24 120.5(2)
N20 C25 C17 117.1(2)
C24 C25 C17 122.4(2)
N30 C31 C32 123.2(2)
C33 C32 C31 118.1(2)
C32 C33 C34 119.2(3)
C35 C34 C33 120.2(2)
N30 C35 C34 120.7(2)
N30 C35 C17 117.0(2)
C34 C35 C17 122.3(2)
N41 C40 C11 110.02(19)
C16 N10 C11 120.4(2)
C16 N10 Fe1 123.99(16)
C11 N10 Fe1 115.14(16)
C25 N20 C21 119.4(2)
C25 N20 Fe1 123.57(16)
C21 N20 Fe1 116.98(17)
C31 N30 C35 118.6(2)
C31 N30 Fe1 119.43(16)
C35 N30 Fe1 121.90(16)
C40 N41 C43 108.7(2)
C40 N41 C42 108.8(2)
C43 N41 C42 108.4(2)
C40 N41 Fe1 105.17(14)
C43 N41 Fe1 112.54(15)
C42 N41 Fe1 113.09(17)
N10 Fe1 N20 87.25(7)
N10 Fe1 N30 78.99(8)
N20 Fe1 N30 78.51(8)
N10 Fe1 N41 75.01(7)
N20 Fe1 N41 161.98(8)
N30 Fe1 N41 100.71(8)
N10 Fe1 Cl1 167.72(6)
N20 Fe1 Cl1 99.44(6)
N30 Fe1 Cl1 92.17(6)
N41 Fe1 Cl1 98.58(6)
N10 Fe1 Cl2 91.30(6)
N20 Fe1 Cl2 87.24(6)
N30 Fe1 Cl2 163.04(6)
N41 Fe1 Cl2 89.98(6)
Cl1 Fe1 Cl2 99.26(3)
F3A P1 F2A 95.3(4)
F5B P1 F4B 90.1(5)
F5B P1 F6B 92.7(6)
F4B P1 F6B 90.9(6)
F3A P1 F1A 92.0(3)
F2A P1 F1A 89.9(4)
F5B P1 F2B 91.7(4)
F4B P1 F2B 177.9(6)
F6B P1 F2B 90.1(6)
F3A P1 F6A 90.9(5)
F2A P1 F6A 91.5(5)
F1A P1 F6A 176.6(5)
F3A P1 F4A 89.8(4)
F2A P1 F4A 174.9(5)
F1A P1 F4A 90.9(3)
F5B P1 F1B 92.4(4)
F4B P1 F1B 88.7(5)
F6B P1 F1B 174.9(6)
F2B P1 F1B 90.2(5)
F3A P1 F5A 175.2(4)
F2A P1 F5A 89.3(5)
F1A P1 F5A 89.3(3)
F6A P1 F5A 87.7(5)
F4A P1 F5A 85.6(3)
F5B P1 F3B 176.3(4)
F4B P1 F3B 92.9(5)
F6B P1 F3B 89.5(5)
F2B P1 F3B 85.3(4)
F1B P1 F3B 85.4(5)

loop_
_geom_bond_atom_site_label_1
_geom_bond_atom_site_label_2
_geom_bond_distance
C11 N10 1.350(3)
C11 C12 1.378(3)
C11 C40 1.508(3)
C12 C13 1.371(4)
C13 C14 1.392(4)
C14 C16 1.385(3)
C16 N10 1.346(3)
C16 C17 1.547(3)
C17 C18 1.539(3)
C17 C25 1.544(4)
C17 C35 1.554(3)
C21 N20 1.350(3)
C21 C22 1.378(4)
C22 C23 1.368(4)
C23 C24 1.384(4)
C24 C25 1.394(3)
C25 N20 1.344(3)
C31 N30 1.347(3)
C31 C32 1.382(4)
C32 C33 1.381(4)
C33 C34 1.386(4)
C34 C35 1.378(4)
C35 N30 1.359(3)
C40 N41 1.488(3)
C42 N41 1.495(3)
C43 N41 1.486(3)
N10 Fe1 2.1235(19)
N20 Fe1 2.1449(19)
N30 Fe1 2.196(2)
N41 Fe1 2.215(2)
Cl1 Fe1 2.2250(7)
Cl2 Fe1 2.3187(7)
P1 F5B 1.528(6)
P1 F3A 1.538(5)
P1 F2A 1.547(6)
P1 F4B 1.559(6)
P1 F6B 1.570(8)
P1 F1A 1.579(5)
P1 F2B 1.589(7)
P1 F6A 1.587(7)
P1 F4A 1.606(5)
P1 F1B 1.617(7)
P1 F5A 1.624(5)
P1 F3B 1.622(5)

loop_
_geom_torsion_atom_site_label_1
_geom_torsion_atom_site_label_2
_geom_torsion_atom_site_label_3
_geom_torsion_atom_site_label_4
_geom_torsion
N10 C11 C12 C13 -1.5(4)
C40 C11 C12 C13 177.8(2)
C11 C12 C13 C14 -2.6(4)
C12 C13 C14 C16 2.9(4)
C13 C14 C16 N10 1.1(4)
C13 C14 C16 C17 -175.8(2)
N10 C16 C17 C18 -171.7(2)
C14 C16 C17 C18 5.4(3)
N10 C16 C17 C25 67.2(3)
C14 C16 C17 C25 -115.8(3)
N10 C16 C17 C35 -51.7(3)
C14 C16 C17 C35 125.3(2)
N20 C21 C22 C23 -0.2(4)
C21 C22 C23 C24 1.7(4)
C22 C23 C24 C25 -0.7(4)
C23 C24 C25 N20 -1.8(4)
C23 C24 C25 C17 177.7(2)
C18 C17 C25 N20 178.0(2)
C16 C17 C25 N20 -61.3(3)
C35 C17 C25 N20 57.4(3)
C18 C17 C25 C24 -1.6(3)
C16 C17 C25 C24 119.2(3)
C35 C17 C25 C24 -122.1(2)
N30 C31 C32 C33 -0.6(4)
C31 C32 C33 C34 -1.3(4)
C32 C33 C34 C35 1.4(4)
C33 C34 C35 N30 0.3(4)
C33 C34 C35 C17 -179.1(2)
C18 C17 C35 N30 -176.8(2)
C16 C17 C35 N30 63.9(3)
C25 C17 C35 N30 -56.5(3)
C18 C17 C35 C34 2.7(3)
C16 C17 C35 C34 -116.6(3)
C25 C17 C35 C34 123.0(3)
N10 C11 C40 N41 20.8(3)
C12 C11 C40 N41 -158.5(2)
C14 C16 N10 C11 -5.2(4)
C17 C16 N10 C11 171.9(2)
C14 C16 N10 Fe1 166.46(18)
C17 C16 N10 Fe1 -16.4(3)
C12 C11 N10 C16 5.5(4)
C40 C11 N10 C16 -173.8(2)
C12 C11 N10 Fe1 -166.88(19)
C40 C11 N10 Fe1 13.8(3)
C24 C25 N20 C21 3.3(4)
C17 C25 N20 C21 -176.2(2)
C24 C25 N20 Fe1 -174.03(18)
C17 C25 N20 Fe1 6.4(3)
C22 C21 N20 C25 -2.3(4)
C22 C21 N20 Fe1 175.2(2)
C32 C31 N30 C35 2.3(4)
C32 C31 N30 Fe1 -173.96(19)
C34 C35 N30 C31 -2.1(3)
C17 C35 N30 C31 177.4(2)
C34 C35 N30 Fe1 174.01(18)
C17 C35 N30 Fe1 -6.5(3)
C11 C40 N41 C43 78.5(2)
C11 C40 N41 C42 -163.6(2)
C11 C40 N41 Fe1 -42.2(2)
C16 N10 Fe1 N20 -24.69(19)
C11 N10 Fe1 N20 147.40(17)
C16 N10 Fe1 N30 54.13(19)
C11 N10 Fe1 N30 -133.78(17)
C16 N10 Fe1 N41 158.5(2)
C11 N10 Fe1 N41 -29.42(16)
C16 N10 Fe1 Cl1 98.8(3)
C11 N10 Fe1 Cl1 -89.2(3)
C16 N10 Fe1 Cl2 -111.87(19)
C11 N10 Fe1 Cl2 60.22(16)
C25 N20 Fe1 N10 30.18(19)
C21 N20 Fe1 N10 -147.22(19)
C25 N20 Fe1 N30 -49.14(19)
C21 N20 Fe1 N30 133.45(19)
C25 N20 Fe1 N41 40.2(4)
C21 N20 Fe1 N41 -137.2(3)
C25 N20 Fe1 Cl1 -139.45(18)
C21 N20 Fe1 Cl1 43.14(18)
C25 N20 Fe1 Cl2 121.61(19)
C21 N20 Fe1 Cl2 -55.79(18)
C31 N30 Fe1 N10 135.46(19)
C35 N30 Fe1 N10 -40.66(18)
C31 N30 Fe1 N20 -135.14(19)
C35 N30 Fe1 N20 48.75(18)
C31 N30 Fe1 N41 63.21(18)
C35 N30 Fe1 N41 -112.90(18)
C31 N30 Fe1 Cl1 -35.94(17)
C35 N30 Fe1 Cl1 147.94(18)
C31 N30 Fe1 Cl2 -168.52(15)
C35 N30 Fe1 Cl2 15.4(3)
C40 N41 Fe1 N10 37.76(15)
C43 N41 Fe1 N10 -80.45(17)
C42 N41 Fe1 N10 156.34(18)
C40 N41 Fe1 N20 27.4(3)
C43 N41 Fe1 N20 -90.8(3)
C42 N41 Fe1 N20 146.0(2)
C40 N41 Fe1 N30 113.17(16)
C43 N41 Fe1 N30 -5.03(18)
C42 N41 Fe1 N30 -128.25(17)
C40 N41 Fe1 Cl1 -152.95(15)
C43 N41 Fe1 Cl1 88.84(16)
C42 N41 Fe1 Cl1 -34.37(17)
C40 N41 Fe1 Cl2 -53.59(15)
C43 N41 Fe1 Cl2 -171.80(16)
C42 N41 Fe1 Cl2 64.99(16)

loop_
_restr_u_rigid_atom_site_label_1
_restr_u_rigid_atom_site_label_2
_restr_u_rigid_target_weight_param
_restr_u_rigid_u_parallel
_restr_u_rigid_diff
_restr_u_rigid_details
P1 F1A 0.01 0 0.0036 'SHELXL DELU'
P1 F2A 0.01 0 0.0043 'SHELXL DELU'
P1 F3A 0.01 0 0.0091 'SHELXL DELU'
P1 F4A 0.01 0 0.0005 'SHELXL DELU'
P1 F5A 0.01 0 0.0022 'SHELXL DELU'
P1 F6A 0.01 0 0.0042 'SHELXL DELU'
P1 F1B 0.01 0 0.0036 'SHELXL DELU'
P1 F2B 0.01 0 0.0078 'SHELXL DELU'
P1 F3B 0.01 0 0.0017 'SHELXL DELU'
P1 F4B 0.01 0 0.0015 'SHELXL DELU'
P1 F5B 0.01 0 0.0048 'SHELXL DELU'
P1 F6B 0.01 0 0.0035 'SHELXL DELU'

loop_
_restr_u_iso_atom_site_label
_restr_u_iso_weight_param
F1A 0.02
F2A 0.02
F3A 0.02
F4A 0.02
F5A 0.02
F6A 0.02
F1B 0.02
F2B 0.02
F3B 0.02
F4B 0.02
F5B 0.02
F6B 0.02

loop_
_restr_parameter_class_class_id
_restr_parameter_class_parameter_type
_restr_parameter_class_target
_restr_parameter_class_target_weight_param
_restr_parameter_class_details
1 occupancy 1 0 'total s.o.f. of 1'
2 occupancy 1 0 'total s.o.f. of 1'
3 occupancy 1 0 'total s.o.f. of 1'
4 occupancy 1 0 'total s.o.f. of 1'
5 occupancy 1 0 'total s.o.f. of 1'
6 occupancy 1 0 'total s.o.f. of 1'

loop_
_restr_parameter_id
_restr_parameter_class_id
_restr_parameter_atom_site_label
_restr_parameter_atom_coefficient
1 1 F1A 1
2 1 F1B 1
3 2 F2A 1
4 2 F2B 1
5 3 F3A 1
6 3 F3B 1
7 1 F4A 1
8 1 F4B 1
9 2 F5A 1
10 2 F5B 1
11 3 F6A 1
12 3 F6B 1
